data_4071899
loop_
_publ_author_name
'Grisi, Fabia'
'Costabile, Chiara'
'Gallo, Emanuela'
'Mariconda, Annaluisa'
'Tedesco, Consiglia'
'Longo, Pasquale'

_publ_section_title
;
 Ruthenium-Based Complexes Bearing Saturated Chiral N-Heterocyclic Carbene
 Ligands: Dynamic Behavior and Catalysis
;
_journal_issue 18
_journal_name_full Organometallics
_journal_page_first 4649
_journal_paper_doi 10.1021/om800459y
_journal_volume 27
_journal_year 2008
_chemical_absolute_configuration syn
_chemical_formula_moiety 'C21 H27 N2, B F4'
_chemical_formula_sum 'C21 H27 B F4 N2'
_chemical_formula_weight 394.26
_chemical_name_systematic
; 
 ? 
;
_space_group_IT_number 92
_symmetry_cell_setting tetragonal
_symmetry_space_group_name_Hall 'P 4abw 2nw'
_symmetry_space_group_name_H-M 'P 41 21 2'
_atom_sites_solution_hydrogens geom
_atom_sites_solution_primary direct
_atom_sites_solution_secondary difmap
_audit_creation_method SHELXL-97
_cell_angle_alpha 90.00
_cell_angle_beta 90.00
_cell_angle_gamma 90.00
_cell_formula_units_Z 4
_cell_length_a 7.4997(8)
_cell_length_b 7.4997(8)
_cell_length_c 38.126(5)
_cell_measurement_temperature 293(2)
_cell_volume 2144.4(4)
_computing_molecular_graphics 'ORTEP-32 (Farrugia, 1997)'
_computing_structure_refinement 'SHELXL-97 (Sheldrick, 1997)'
_computing_structure_solution 'SIR97 (Altomare, 1994)'
_diffrn_ambient_temperature 293(2)
_diffrn_measured_fraction_theta_full 0.917
_diffrn_measured_fraction_theta_max 0.917
_diffrn_radiation_monochromator graphite
_diffrn_radiation_source 'rotating anode'
_diffrn_radiation_type CuK\a
_diffrn_radiation_wavelength 1.54190
_diffrn_reflns_av_R_equivalents 0.0311
_diffrn_reflns_av_sigmaI/netI 0.0156
_diffrn_reflns_limit_h_max 8
_diffrn_reflns_limit_h_min -8
_diffrn_reflns_limit_k_max 6
_diffrn_reflns_limit_k_min -7
_diffrn_reflns_limit_l_max 32
_diffrn_reflns_limit_l_min -40
_diffrn_reflns_number 4483
_diffrn_reflns_theta_full 57.99
_diffrn_reflns_theta_max 57.99
_diffrn_reflns_theta_min 6.34
_exptl_absorpt_coefficient_mu 0.799
_exptl_absorpt_correction_T_max 0.774
_exptl_absorpt_correction_T_min 0.682
_exptl_absorpt_correction_type multi-scan
_exptl_crystal_colour white
_exptl_crystal_density_diffrn 1.221
_exptl_crystal_density_method 'not measured'
_exptl_crystal_description prism
_exptl_crystal_F_000 832
_exptl_crystal_size_max 0.55
_exptl_crystal_size_mid 0.45
_exptl_crystal_size_min 0.32
_refine_diff_density_max 0.189
_refine_diff_density_min -0.135
_refine_diff_density_rms 0.029
_refine_ls_abs_structure_details 'Flack H D (1983), Acta Cryst. A39, 876-881'
_refine_ls_abs_structure_Flack 0(10)
_refine_ls_extinction_method none
_refine_ls_goodness_of_fit_ref 1.409
_refine_ls_hydrogen_treatment constr
_refine_ls_matrix_type full
_refine_ls_number_parameters 146
_refine_ls_number_reflns 895
_refine_ls_number_restraints 0
_refine_ls_restrained_S_all 1.409
_refine_ls_R_factor_all 0.0795
_refine_ls_R_factor_gt 0.0792
_refine_ls_shift/su_max 0.000
_refine_ls_shift/su_mean 0.000
_refine_ls_structure_factor_coef Fsqd
_refine_ls_weighting_details 'calc w=1/[\s^2^(Fo^2^)+(0.2000P)^2^+0.0000P] where P=(Fo^2^+2Fc^2^)/3'
_refine_ls_weighting_scheme calc
_refine_ls_wR_factor_gt 0.2608
_refine_ls_wR_factor_ref 0.2618
_reflns_number_gt 882
_reflns_number_total 895
_reflns_threshold_expression >2sigma(I)
_cod_data_source_file om800459y_si_001.cif
_cod_data_source_block r194_33
_cod_database_code 4071899

loop_
_symmetry_equiv_pos_as_xyz
'x, y, z'
'-x, -y, z+1/2'
'-y+1/2, x+1/2, z+1/4'
'y+1/2, -x+1/2, z+3/4'
'y, x, -z'
'-y, -x, -z+1/2'
'-x+1/2, y+1/2, -z+1/4'
'x+1/2, -y+1/2, -z+3/4'

loop_
_atom_site_label
_atom_site_type_symbol
_atom_site_fract_x
_atom_site_fract_y
_atom_site_fract_z
_atom_site_U_iso_or_equiv
_atom_site_adp_type
_atom_site_occupancy
_atom_site_symmetry_multiplicity
_atom_site_calc_flag
_atom_site_refinement_flags
B1 B 0.3355(9) 0.6645(9) 0.2500 0.157(6) Uani 1 2 d S
F1 F 0.335(3) 0.802(2) 0.2265(4) 0.297(13) Uani 0.50 1 d P
F2 F 0.2842(13) 0.654(3) 0.22116(17) 0.204(6) Uani 0.50 1 d P
F3 F 0.424(2) 0.506(3) 0.2602(2) 0.252(10) Uani 0.50 1 d P
F4 F 0.464(4) 0.788(4) 0.2524(6) 0.348(15) Uani 0.50 1 d P
N1 N 0.7879(4) 0.1584(4) 0.22255(7) 0.0743(10) Uani 1 1 d .
C1 C 0.7490(4) 0.2510(4) 0.2500 0.0733(13) Uani 1 2 d S
H1 H 0.6614 0.3386 0.2500 0.088 Uiso 1 2 calc SR
C2 C 0.9303(5) 0.0283(6) 0.23139(10) 0.0877(13) Uani 1 1 d .
H2 H 1.0356 0.0509 0.2168 0.105 Uiso 1 1 calc R
C3 C 0.8658(14) -0.1584(8) 0.2255(2) 0.189(5) Uani 1 1 d .
H3A H 0.8423 -0.1758 0.2010 0.284 Uiso 1 1 calc R
H3B H 0.7584 -0.1777 0.2386 0.284 Uiso 1 1 calc R
H3C H 0.9555 -0.2412 0.2330 0.284 Uiso 1 1 calc R
C4 C 0.7209(5) 0.1822(5) 0.18675(8) 0.0787(12) Uani 1 1 d .
H4 H 0.6925 0.0631 0.1778 0.094 Uiso 1 1 calc R
C5 C 0.5520(6) 0.2886(8) 0.18542(10) 0.1040(15) Uani 1 1 d .
H5A H 0.4648 0.2352 0.2006 0.156 Uiso 1 1 calc R
H5B H 0.5075 0.2904 0.1618 0.156 Uiso 1 1 calc R
H5C H 0.5754 0.4084 0.1930 0.156 Uiso 1 1 calc R
C6 C 0.8634(4) 0.2597(4) 0.16274(8) 0.0747(11) Uani 1 1 d .
C7 C 0.9760(5) 0.3928(6) 0.17412(8) 0.0884(13) Uani 1 1 d .
H7 H 0.9669 0.4337 0.1971 0.106 Uiso 1 1 calc R
C8 C 1.1013(6) 0.4660(7) 0.15222(11) 0.1033(14) Uani 1 1 d .
H8 H 1.1764 0.5557 0.1603 0.124 Uiso 1 1 calc R
C9 C 1.1154(7) 0.4063(8) 0.11835(12) 0.1117(17) Uani 1 1 d .
H9 H 1.2009 0.4542 0.1034 0.134 Uiso 1 1 calc R
C10 C 1.0003(6) 0.2730(7) 0.10651(9) 0.1041(17) Uani 1 1 d .
H10 H 1.0064 0.2341 0.0834 0.125 Uiso 1 1 calc R
C11 C 0.8802(6) 0.2007(6) 0.12862(9) 0.0879(12) Uani 1 1 d .
H11 H 0.8070 0.1091 0.1207 0.105 Uiso 1 1 calc R

loop_
_atom_site_aniso_label
_atom_site_aniso_U_11
_atom_site_aniso_U_22
_atom_site_aniso_U_33
_atom_site_aniso_U_23
_atom_site_aniso_U_13
_atom_site_aniso_U_12
B1 0.157(8) 0.157(8) 0.156(9) -0.071(8) -0.071(8) 0.088(9)
F1 0.44(2) 0.280(14) 0.173(10) 0.130(11) 0.194(14) 0.258(17)
F2 0.158(6) 0.393(19) 0.062(3) -0.013(6) -0.030(4) 0.064(10)
F3 0.207(11) 0.41(2) 0.143(7) -0.023(9) -0.014(7) 0.219(15)
F4 0.30(3) 0.52(5) 0.232(16) 0.00(2) -0.005(19) -0.11(2)
N1 0.0782(17) 0.0742(16) 0.0706(15) -0.0041(12) -0.0008(12) 0.0163(12)
C1 0.0707(18) 0.0707(18) 0.079(3) 0.0084(14) 0.0084(14) 0.006(2)
C2 0.081(2) 0.096(2) 0.086(2) -0.0147(17) -0.0028(17) 0.0317(18)
C3 0.240(9) 0.100(4) 0.228(7) -0.059(5) -0.130(8) 0.068(5)
C4 0.074(2) 0.086(2) 0.0754(19) 0.0005(16) -0.0100(14) -0.0022(16)
C5 0.079(2) 0.138(4) 0.095(2) 0.021(2) -0.0035(17) 0.018(2)
C6 0.081(2) 0.0739(18) 0.0694(18) -0.0020(13) -0.0082(14) 0.0106(15)
C7 0.094(2) 0.093(2) 0.0780(18) -0.0022(16) -0.0085(17) -0.012(2)
C8 0.092(2) 0.111(3) 0.107(3) 0.015(2) 0.0006(19) -0.015(2)
C9 0.098(3) 0.130(4) 0.106(3) 0.034(3) 0.019(2) 0.016(3)
C10 0.116(3) 0.121(4) 0.0760(18) 0.006(2) 0.007(2) 0.038(3)
C11 0.096(2) 0.096(2) 0.0717(19) -0.0156(16) -0.0063(17) 0.009(2)

loop_
_atom_type_symbol
_atom_type_description
_atom_type_scat_dispersion_real
_atom_type_scat_dispersion_imag
_atom_type_scat_source
C C 0.0181 0.0000 'International Tables Vol C Tables 4.2.6.8 and 6.1.1.4'
H H 0.0000 0.0000 'International Tables Vol C Tables 4.2.6.8 and 6.1.1.4'
B B 0.0090 0.0000 'International Tables Vol C Tables 4.2.6.8 and 6.1.1.4'
F F 0.0727 0.0000 'International Tables Vol C Tables 4.2.6.8 and 6.1.1.4'
N N 0.0311 0.0000 'International Tables Vol C Tables 4.2.6.8 and 6.1.1.4'

loop_
_geom_angle_atom_site_label_1
_geom_angle_atom_site_label_2
_geom_angle_atom_site_label_3
_geom_angle
_geom_angle_site_symmetry_1
_geom_angle_site_symmetry_3
F2 B1 F2 158.9(17) . 6_665
F2 B1 F4 69.9(10) . 6_665
F2 B1 F4 110.5(11) 6_665 6_665
F2 B1 F4 110.5(11) . .
F2 B1 F4 69.9(10) 6_665 .
F4 B1 F4 178(3) 6_665 .
F2 B1 F1 55.7(11) . .
F2 B1 F1 111.6(12) 6_665 .
F4 B1 F1 119.8(15) 6_665 .
F4 B1 F1 61.5(12) . .
F2 B1 F1 111.6(12) . 6_665
F2 B1 F1 55.6(11) 6_665 6_665
F4 B1 F1 61.5(12) 6_665 6_665
F4 B1 F1 119.8(15) . 6_665
F1 B1 F1 115.4(10) . 6_665
F2 B1 F3 89.1(8) . 6_665
F2 B1 F3 110.8(12) 6_665 6_665
F4 B1 F3 103.1(15) 6_665 6_665
F4 B1 F3 74.9(17) . 6_665
F1 B1 F3 100.0(8) . 6_665
F1 B1 F3 144.6(8) 6_665 6_665
F2 B1 F3 110.8(12) . .
F2 B1 F3 89.1(8) 6_665 .
F4 B1 F3 74.9(16) 6_665 .
F4 B1 F3 103.1(15) . .
F1 B1 F3 144.6(8) . .
F1 B1 F3 100.0(8) 6_665 .
F3 B1 F3 44.8(13) 6_665 .
F2 F1 B1 53.6(6) . .
F2 F1 F4 105.6(13) . .
B1 F1 F4 58.1(11) . .
B1 F2 F1 70.7(9) . .
B1 F2 F4 60.5(10) . 6_665
F1 F2 F4 124.8(11) . 6_665
F3 F3 B1 67.6(6) 6_665 .
F3 F3 F4 100.9(12) 6_665 6_665
B1 F3 F4 50.4(9) . 6_665
B1 F4 F1 60.4(13) . .
B1 F4 F2 49.5(9) . 6_665
F1 F4 F2 96.1(16) . 6_665
B1 F4 F3 54.7(14) . 6_665
F1 F4 F3 87.9(14) . 6_665
F2 F4 F3 85.9(18) 6_665 6_665
C1 N1 C4 127.8(3) . .
C1 N1 C2 109.4(3) . .
C4 N1 C2 122.5(3) . .
N1 C1 N1 114.6(4) . 6_665
N1 C1 H1 122.7 . .
N1 C1 H1 122.7 6_665 .
N1 C2 C2 103.27(18) . 6_665
N1 C2 C3 110.3(4) . .
C2 C2 C3 114.0(6) 6_665 .
N1 C2 H2 109.7 . .
C2 C2 H2 109.7 6_665 .
C3 C2 H2 109.7 . .
C2 C3 H3A 109.5 . .
C2 C3 H3B 109.5 . .
H3A C3 H3B 109.5 . .
C2 C3 H3C 109.5 . .
H3A C3 H3C 109.5 . .
H3B C3 H3C 109.5 . .
N1 C4 C5 112.7(3) . .
N1 C4 C6 111.5(3) . .
C5 C4 C6 111.7(3) . .
N1 C4 H4 106.8 . .
C5 C4 H4 106.8 . .
C6 C4 H4 106.8 . .
C4 C5 H5A 109.5 . .
C4 C5 H5B 109.5 . .
H5A C5 H5B 109.5 . .
C4 C5 H5C 109.5 . .
H5A C5 H5C 109.5 . .
H5B C5 H5C 109.5 . .
C7 C6 C11 118.2(4) . .
C7 C6 C4 121.1(3) . .
C11 C6 C4 120.6(3) . .
C8 C7 C6 121.2(3) . .
C8 C7 H7 119.4 . .
C6 C7 H7 119.4 . .
C7 C8 C9 119.7(5) . .
C7 C8 H8 120.1 . .
C9 C8 H8 120.1 . .
C8 C9 C10 119.4(4) . .
C8 C9 H9 120.3 . .
C10 C9 H9 120.3 . .
C11 C10 C9 120.0(4) . .
C11 C10 H10 120.0 . .
C9 C10 H10 120.0 . .
C10 C11 C6 121.5(4) . .
C10 C11 H11 119.3 . .
C6 C11 H11 119.3 . .

loop_
_geom_bond_atom_site_label_1
_geom_bond_atom_site_label_2
_geom_bond_distance
_geom_bond_site_symmetry_2
B1 F2 1.168(6) .
B1 F2 1.168(6) 6_665
B1 F4 1.34(3) 6_665
B1 F4 1.34(3) .
B1 F1 1.369(10) .
B1 F1 1.370(10) 6_665
B1 F3 1.416(15) 6_665
B1 F3 1.416(15) .
F1 F2 1.20(2) .
F1 F4 1.38(3) .
F2 F4 1.44(2) 6_665
F3 F3 1.08(4) 6_665
F3 F4 1.67(3) 6_665
F4 F2 1.44(2) 6_665
F4 F3 1.67(3) 6_665
N1 C1 1.289(4) .
N1 C4 1.466(4) .
N1 C2 1.486(4) .
C1 N1 1.289(4) 6_665
C1 H1 0.9300 .
C2 C2 1.486(8) 6_665
C2 C3 1.498(8) .
C2 H2 0.9800 .
C3 H3A 0.9600 .
C3 H3B 0.9600 .
C3 H3C 0.9600 .
C4 C5 1.498(6) .
C4 C6 1.523(5) .
C4 H4 0.9800 .
C5 H5A 0.9600 .
C5 H5B 0.9600 .
C5 H5C 0.9600 .
C6 C7 1.378(5) .
C6 C11 1.379(5) .
C7 C8 1.372(6) .
C7 H7 0.9300 .
C8 C9 1.371(7) .
C8 H8 0.9300 .
C9 C10 1.396(7) .
C9 H9 0.9300 .
C10 C11 1.347(7) .
C10 H10 0.9300 .
C11 H11 0.9300 .
